data_9014894
loop_
_publ_author_name
'Lin, J. H.'
'Lu, G. X.'
'Du, J.'
'Su, M. Z.'
'Loong, C. K.'
'Richardson, J. W.'

_publ_section_title
;
 Phase transition and crystal structure of BaZn2Si2O7
 Note: T = 350 C
;
_journal_name_full 'Journal of Physics and Chemistry of Solids'
_journal_page_first 975
_journal_page_last 983
_journal_paper_doi 10.1016/S0022-3697(99)00004-9
_journal_volume 60
_journal_year 1999
_chemical_compound_source Synthetic
_chemical_formula_sum 'Ba O7 Si2 Zn2'
_space_group_IT_number 36
_symmetry_space_group_name_Hall 'C 2c -2c'
_symmetry_space_group_name_H-M 'C c m 21'
_cell_angle_alpha 90
_cell_angle_beta 90
_cell_angle_gamma 90
_cell_length_a 7.6199
_cell_length_b 13.0265
_cell_length_c 6.7374
_cell_formula_units_Z 4
_cell_volume 668.759
_database_code_amcsd 0019238
_exptl_crystal_density_diffrn 4.333
_cod_original_formula_sum 'Ba Zn2 Si2 O7'
_cod_database_code 9014894
_amcsd_formula_title BaZn2Si2O7

loop_
_space_group_symop_operation_xyz
x,y,z
1/2+x,1/2+y,z
-x,y,1/2+z
1/2-x,1/2+y,1/2+z
x,-y,z
1/2+x,1/2-y,z
-x,-y,1/2+z
1/2-x,1/2-y,1/2+z

loop_
_atom_site_label
_atom_site_fract_x
_atom_site_fract_y
_atom_site_fract_z
_atom_site_U_iso_or_equiv
Ba 0.28210 0.00000 -0.12200 0.05020
Zn 0.50600 0.23010 0.11200 0.01640
Si 0.19700 0.11480 0.38100 0.01610
O1 0.11030 0.00000 0.36400 0.02770
O2 0.32810 0.12050 0.19800 0.04190
O3 0.29980 0.13640 0.59100 0.02500
O4 0.03370 0.19630 0.36500 0.03250

loop_
_cod_related_entry_id
_cod_related_entry_database
_cod_related_entry_code
1 AMCSD 0019238
